data_4001324
loop_
_publ_author_name
'Lange, Stefan'
'Bawohl, Melanie'
'Wilmer, Dirk'
'Meyer, Hinrich-Wilhelm'
'Wiemh\"ofer, Hans-Dieter'
'Nilges, T.'

_publ_section_title
;
 Polymorphism, Structural Frustration, and Electrical Properties of the
 Mixed Conductor Ag10Te4Br3
;
_journal_issue 6
_journal_name_full 'Chemistry of Materials'
_journal_page_first 1401
_journal_paper_doi 10.1021/cm062731p
_journal_volume 19
_journal_year 2007
_chemical_formula_sum 'Ag10 Br3 Te4'
_chemical_formula_weight 1828.8
_chemical_name_systematic ' ?'
_space_group_IT_number 63
_symmetry_cell_setting orthorhombic
_symmetry_space_group_name_Hall '-C 2c 2'
_symmetry_space_group_name_H-M 'C m c m'
_cell_angle_alpha 90
_cell_angle_beta 90
_cell_angle_gamma 90
_cell_formula_units_Z 8
_cell_length_a 15.3740(10)
_cell_length_b 15.7720(10)
_cell_length_c 13.7150(10)
_cell_volume 3325.6(4)
_computing_publication_material '(Jana2000; Petricek and Dusek, 2000)'
_computing_structure_refinement '(Jana2000; Petricek and Dusek, 2000)'
_diffrn_ambient_temperature 293
_diffrn_measured_fraction_theta_full 1.00
_diffrn_measurement_device_type 'IPDS II'
_diffrn_radiation_monochromator graphite
_diffrn_radiation_source X-ray
_diffrn_radiation_type 'Mo K\a'
_diffrn_radiation_wavelength 0.71073
_diffrn_reflns_av_R_equivalents 0.0667
_diffrn_reflns_av_sigmaI/netI 0.1020
_diffrn_reflns_limit_h_max 20
_diffrn_reflns_limit_h_min -20
_diffrn_reflns_limit_k_max 20
_diffrn_reflns_limit_k_min -15
_diffrn_reflns_limit_l_max 18
_diffrn_reflns_limit_l_min -18
_diffrn_reflns_number 10311
_diffrn_reflns_theta_full 27.92
_diffrn_reflns_theta_max 27.92
_diffrn_reflns_theta_min 1.85
_exptl_absorpt_coefficient_mu 25.557
_exptl_absorpt_correction_T_max 0.333
_exptl_absorpt_correction_T_min 0.239
_exptl_absorpt_correction_type numerical
_exptl_crystal_colour 'dark grey'
_exptl_crystal_density_diffrn 7.3029
_exptl_crystal_description isomorphic
_exptl_crystal_F_000 6264
_exptl_crystal_size_max 0.04
_exptl_crystal_size_mid 0.03
_exptl_crystal_size_min 0.03
_refine_diff_density_max 2.31
_refine_diff_density_min -1.79
_refine_ls_extinction_coef 0.014(3)
_refine_ls_extinction_method 'B-C type 1 Gaussian isotropic (Becker & Coppens, 1974)'
_refine_ls_goodness_of_fit_gt 1.90
_refine_ls_goodness_of_fit_ref 1.25
_refine_ls_number_parameters 124
_refine_ls_number_reflns 2115
_refine_ls_R_factor_all 0.1374
_refine_ls_R_factor_gt 0.0580
_refine_ls_shift/su_max 0.0066
_refine_ls_shift/su_mean 0.0013
_refine_ls_structure_factor_coef Fsqd
_refine_ls_weighting_details w=1/\s^2^(I)
_refine_ls_weighting_scheme sigma
_refine_ls_wR_factor_gt 0.0629
_refine_ls_wR_factor_ref 0.0688
_reflns_number_gt 844
_reflns_number_total 2115
_reflns_threshold_expression I>3\s(I)
_cod_data_source_file cm062731psi20061117_043422.cif
_cod_data_source_block Ag10Te4Br3_gamma_293K
_cod_depositor_comments
;
The following automatic conversions were performed:

'_exptl_absorpt_correction_type' value 'Numerical' changed to
'numerical' according to
/home/saulius/struct/CIF-dictionaries/cif_core.dic dictionary named
'cif_core.dic' version 2.4.1 from 2010-06-29.

Automatic conversion script
Id: cif_fix_values 1715 2011-07-08 13:25:40Z adriana 
;
_cod_database_code 4001324

loop_
_symmetry_equiv_pos_site_id
_symmetry_equiv_pos_as_xyz
1 x,y,z
2 x,y,1/2-z
3 -x,y,z
4 -x,y,1/2-z
5 -x,-y,-z
6 -x,-y,1/2+z
7 x,-y,-z
8 x,-y,1/2+z
9 1/2+x,1/2+y,z
10 1/2+x,1/2+y,1/2-z
11 1/2-x,1/2+y,z
12 1/2-x,1/2+y,1/2-z
13 1/2-x,1/2-y,-z
14 1/2-x,1/2-y,1/2+z
15 1/2+x,1/2-y,-z
16 1/2+x,1/2-y,1/2+z

loop_
_atom_site_label
_atom_site_type_symbol
_atom_site_fract_x
_atom_site_fract_y
_atom_site_fract_z
_atom_site_adp_type
_atom_site_U_iso_or_equiv
_atom_site_symmetry_multiplicity
_atom_site_occupancy
_atom_site_calc_flag
Te1 Te 0.17481(8) 0.12542(15) 0.25 Uani 0.0195(4) 8 1 d
Te2 Te 0.09084(9) 0.62009(15) 0.25 Uani 0.0305(5) 8 1 d
Te3 Te 0 -0.12147(18) 0.08793(12) Uani 0.0323(5) 8 1 d
Te4 Te 0 0.37576(18) 0.05402(13) Uani 0.0341(6) 8 1 d
Br1 Br 0.24998(17) 0.5 0 Uani 0.0319(12) 8 1 d
Br2 Br 0.25 0.75 0.5 Uani 0.0382(14) 8 1 d
Br3 Br 0.24308(17) 0.8724(3) 0.25 Uani 0.0320(7) 8 1 d
Ag1 Ag 0 0.1460(3) 0.25 Uani 0.0681(18) 4 1 d
Ag2 Ag 0 0.3822(6) 0.25 Uani 0.0531(14) 4 1 d
Ag3 Ag 0.1242(3) 0.4829(4) 0.1313(4) Uani 0.1170(16) 16 1 d
Ag4 Ag 0.11334(19) 0.2615(3) 0.1372(2) Uani 0.0850(10) 16 1 d
Ag5 Ag 0.0952(3) -0.0290(4) 0.25 Uani 0.141(3) 8 1 d
Ag6 Ag 0.1004(2) 0.0815(3) 0.0716(2) Uani 0.1554(18) 16 1 d
Ag7 Ag 0.1162(3) 0.7285(5) 0.3902(5) Uani 0.278(3) 16 1 d

loop_
_atom_site_aniso_label
_atom_site_aniso_type_symbol
_atom_site_aniso_U_11
_atom_site_aniso_U_22
_atom_site_aniso_U_33
_atom_site_aniso_U_12
_atom_site_aniso_U_13
_atom_site_aniso_U_23
Te1 Te 0.0129(6) 0.0228(9) 0.0227(8) 0.0027(9) 0 0
Te2 Te 0.0179(7) 0.0265(10) 0.0471(10) 0.0012(10) 0 0
Te3 Te 0.0410(9) 0.0362(11) 0.0197(8) 0 0 -0.0028(11)
Te4 Te 0.0301(8) 0.0364(11) 0.0359(10) 0 0 0.0083(13)
Br1 Br 0.0240(16) 0.048(2) 0.024(2) 0 0 0.002(2)
Br2 Br 0.0320(18) 0.058(3) 0.025(2) 0.0022(15) 0.0093(12) -0.005(2)
Br3 Br 0.0330(12) 0.0267(13) 0.0364(13) 0.0037(14) 0 0
Ag1 Ag 0.0124(13) 0.099(4) 0.093(3) 0 0 0
Ag2 Ag 0.0377(16) 0.086(4) 0.0353(18) 0 0 0
Ag3 Ag 0.104(2) 0.157(4) 0.090(2) -0.082(2) 0.0527(19) -0.057(2)
Ag4 Ag 0.0936(17) 0.0865(19) 0.0750(15) 0.0558(15) 0.0362(15) 0.0453(15)
Ag5 Ag 0.0476(16) 0.034(2) 0.341(7) 0.0026(14) 0 0
Ag6 Ag 0.130(2) 0.261(5) 0.0752(16) 0.132(3) -0.0716(17) -0.098(2)
Ag7 Ag 0.119(3) 0.443(9) 0.271(5) 0.074(4) -0.089(3) -0.272(6)

loop_
_atom_type_symbol
_atom_type_scat_dispersion_real
_atom_type_scat_dispersion_imag
_atom_type_scat_source
_atom_type_scat_Cromer_Mann_a1
_atom_type_scat_Cromer_Mann_b1
_atom_type_scat_Cromer_Mann_a2
_atom_type_scat_Cromer_Mann_b2
_atom_type_scat_Cromer_Mann_a3
_atom_type_scat_Cromer_Mann_b3
_atom_type_scat_Cromer_Mann_a4
_atom_type_scat_Cromer_Mann_b4
_atom_type_scat_Cromer_Mann_c
Br -0.290 2.460 'International Tables Vol C Tables  4.2.6.8 and 6.1.1.4' 17.1789 2.1723 5.2358 16.579599 5.6377 0.2609 3.9851 41.4328 2.9557
Ag -0.897 1.102 'International Tables Vol C Tables  4.2.6.8 and 6.1.1.4' 19.2808 0.6446 16.688499 7.4726 4.8045 24.6605 1.0463 99.815598 5.179
Te -0.531 1.675 'International Tables Vol C Tables  4.2.6.8 and 6.1.1.4' 19.964399 4.81742 19.0138 0.420885 6.14487 28.5284 2.5239 70.840302 4.352

loop_
_geom_bond_atom_site_label_1
_geom_bond_atom_site_label_2
_geom_bond_site_symmetry_2
_geom_bond_distance
_geom_bond_publ_flag
Te1 Ag4 . 2.809(5) yes
Te1 Ag4 2_555 2.809(5) yes
Te1 Ag5 . 2.726(6) yes
Te1 Ag6 . 2.788(3) yes
Te1 Ag6 2_555 2.788(3) yes
Te1 Ag1 . 2.7071(13) yes
Te2 Te2 3_555 2.7931(19) yes
Te2 Ag3 . 2.756(6) yes
Te2 Ag3 2_555 2.756(6) yes
Te2 Ag7 . 2.603(7) yes
Te2 Ag7 2_555 2.603(7) yes
Te3 Ag6 5_555 2.751(3) yes
Te3 Ag6 7_555 2.751(3) yes
Te3 Ag7 2_545 2.980(7) yes
Te3 Ag7 4_545 2.980(7) yes
Te4 Ag3 . 2.762(6) yes
Te4 Ag3 3_555 2.762(6) yes
Te4 Ag4 . 2.754(4) yes
Te4 Ag4 3_555 2.754(4) yes
Te4 Ag2 . 2.6898(18) yes
Br1 Ag3 . 2.656(5) yes
Br1 Ag3 7_565 2.656(5) yes
Br1 Ag6 13_555 2.812(4) yes
Br1 Ag6 11_555 2.812(4) yes
Br2 Ag4 12_555 2.826(3) yes
Br2 Ag4 8_565 2.826(3) yes
Br2 Ag7 . 2.572(5) yes
Br2 Ag7 13_566 2.572(5) yes
Br3 Ag5 1_565 2.756(6) yes
Ag3 Ag2 . 2.970(7) yes
Ag4 Ag6 . 2.983(7) yes
Ag4 Ag1 . 2.957(5) yes
Ag5 Ag5 3_555 2.926(6) yes
